data_7105795
loop_
_publ_author_name
'Mason Stewart'
'Curtis Moore'
'Treffly Ditri'
'Liezel Labios'
'Arnold Rheingold'
'Joshua Figueroa'

_publ_section_title
;
 Electrophilic functionalization of well-behaved manganese monoanions
 supported by m-terphenyl isocyanides
;
_journal_name_full Chem.Commun.
_journal_page_first 406
_journal_paper_doi 10.1039/c0cc02742a
_journal_volume 47
_journal_year 2011
_chemical_formula_sum 'C65 H75 Mn N2 O3'
_chemical_formula_weight 987.21
_chemical_name_common HMn(CO)3(CNArDipp2)
_chemical_name_systematic
;
?
;
_space_group_IT_number 15
_symmetry_cell_setting monoclinic
_symmetry_space_group_name_Hall '-C 2yc'
_symmetry_space_group_name_H-M 'C 1 2/c 1'
_atom_sites_solution_hydrogens geom
_atom_sites_solution_primary direct
_atom_sites_solution_secondary difmap
_audit_creation_method SHELXL-97
_cell_angle_alpha 90.00
_cell_angle_beta 108.669(4)
_cell_angle_gamma 90.00
_cell_formula_units_Z 8
_cell_length_a 23.733(6)
_cell_length_b 23.631(6)
_cell_length_c 21.360(5)
_cell_measurement_reflns_used 6326
_cell_measurement_temperature 100(2)
_cell_measurement_theta_max 22.00
_cell_measurement_theta_min 2.24
_cell_volume 11349(5)
_computing_cell_refinement 'Bruker SAINT'
_computing_data_collection 'Bruker APEX2'
_computing_data_reduction 'Bruker SAINT'
_computing_molecular_graphics 'Bruker SHELXTL'
_computing_publication_material 'Bruker SHELXTL'
_computing_structure_refinement 'SHELXL-97 (Sheldrick, 2008)'
_computing_structure_solution 'SHELXS-97 (Sheldrick, 2008)'
_diffrn_ambient_temperature 100(2)
_diffrn_measured_fraction_theta_full 0.998
_diffrn_measured_fraction_theta_max 0.998
_diffrn_measurement_device_type 'Bruker APEX-II CCD'
_diffrn_measurement_method '\f and \w scans'
_diffrn_radiation_monochromator graphite
_diffrn_radiation_source 'fine-focus sealed tube'
_diffrn_radiation_type MoK\a
_diffrn_radiation_wavelength 0.71073
_diffrn_reflns_av_R_equivalents 0.0669
_diffrn_reflns_av_sigmaI/netI 0.1049
_diffrn_reflns_limit_h_max 26
_diffrn_reflns_limit_h_min -28
_diffrn_reflns_limit_k_max 28
_diffrn_reflns_limit_k_min 0
_diffrn_reflns_limit_l_max 25
_diffrn_reflns_limit_l_min 0
_diffrn_reflns_number 10317
_diffrn_reflns_theta_full 25.00
_diffrn_reflns_theta_max 25.00
_diffrn_reflns_theta_min 1.25
_exptl_absorpt_coefficient_mu 0.279
_exptl_absorpt_correction_T_max 0.9781
_exptl_absorpt_correction_T_min 0.9413
_exptl_absorpt_correction_type multi-scan
_exptl_absorpt_process_details TWINABS
_exptl_crystal_colour red
_exptl_crystal_density_diffrn 1.156
_exptl_crystal_density_meas ?
_exptl_crystal_density_method .
_exptl_crystal_description Block
_exptl_crystal_F_000 4224
_exptl_crystal_size_max 0.22
_exptl_crystal_size_mid 0.16
_exptl_crystal_size_min 0.08
_refine_diff_density_max 0.801
_refine_diff_density_min -0.460
_refine_diff_density_rms 0.075
_refine_ls_extinction_coef 0.00028(11)
_refine_ls_extinction_expression Fc^*^=kFc[1+0.001xFc^2^\l^3^/sin(2\q)]^-1/4^
_refine_ls_extinction_method SHELXL
_refine_ls_goodness_of_fit_ref 1.022
_refine_ls_hydrogen_treatment constr
_refine_ls_matrix_type full
_refine_ls_number_parameters 689
_refine_ls_number_reflns 10318
_refine_ls_number_restraints 0
_refine_ls_restrained_S_all 1.022
_refine_ls_R_factor_all 0.1438
_refine_ls_R_factor_gt 0.0953
_refine_ls_shift/su_max 0.000
_refine_ls_shift/su_mean 0.000
_refine_ls_structure_factor_coef Fsqd
_refine_ls_weighting_details 'calc w=1/[\s^2^(Fo^2^)+(0.1086P)^2^+52.5121P] where P=(Fo^2^+2Fc^2^)/3'
_refine_ls_weighting_scheme calc
_refine_ls_wR_factor_gt 0.2181
_refine_ls_wR_factor_ref 0.2470
_reflns_number_gt 7001
_reflns_number_total 10317
_reflns_threshold_expression >2\s(I)
_cod_data_source_file C0CC02742A.TXT
_cod_data_source_block jfig365
_cod_depositor_comments
;
The following automatic conversions were performed:
'_symmetry_cell_setting' value 'Monoclinic' changed to 'monoclinic'
according to '/home/saulius/struct/CIF-dictionaries/cif_core.dic'
dictionary named 'cif_core.dic' version 2.4.1 from 2010-06-29.

Automatic conversion script
Id: cif_fix_enum 1527 2010-12-29 10:47:43Z saulius 
;
_cod_original_sg_symbol_H-M C2/c
_cod_database_code 7105795

loop_
_symmetry_equiv_pos_as_xyz
'x, y, z'
'-x, y, -z+1/2'
'x+1/2, y+1/2, z'
'-x+1/2, y+1/2, -z+1/2'
'-x, -y, -z'
'x, -y, z-1/2'
'-x+1/2, -y+1/2, -z'
'x+1/2, -y+1/2, z-1/2'

loop_
_atom_site_label
_atom_site_type_symbol
_atom_site_fract_x
_atom_site_fract_y
_atom_site_fract_z
_atom_site_U_iso_or_equiv
_atom_site_adp_type
_atom_site_occupancy
_atom_site_symmetry_multiplicity
_atom_site_calc_flag
_atom_site_refinement_flags
_atom_site_disorder_assembly
_atom_site_disorder_group
Mn1 Mn -0.00375(19) 0.43326(8) 0.23534(8) 0.0189(6) Uani 0.50 1 d P . .
Mn2 Mn 0.4980(4) 0.43591(8) 0.23778(15) 0.0201(9) Uani 0.50 1 d P . .
O1 O -0.0327(3) 0.3514(4) 0.1339(4) 0.066(2) Uani 0.75 1 d P . .
O2 O 0.0244(3) 0.5232(4) 0.3599(3) 0.063(2) Uani 0.75 1 d P . .
O3 O 0.4429(4) 0.4407(4) 0.3628(4) 0.064(2) Uani 0.75 1 d P . .
O4 O 0.6152(4) 0.4344(3) 0.3608(3) 0.055(2) Uani 0.75 1 d P . .
N1 N 0.1300(2) 0.4325(2) 0.2530(3) 0.0226(10) Uani 1 1 d . . .
N2 N 0.5000 0.5649(3) 0.2500 0.0228(15) Uani 1 2 d S . .
N3 N 0.5000 0.3056(3) 0.2500 0.0218(15) Uani 1 2 d S . .
C1 C -0.0205(4) 0.3815(4) 0.1772(5) 0.034(2) Uani 0.75 1 d P . .
C2 C 0.0167(4) 0.4870(4) 0.3204(5) 0.037(2) Uani 0.75 1 d P . .
C3 C 0.0810(3) 0.4325(3) 0.2524(4) 0.0404(16) Uani 1 1 d . . .
C4 C 0.1891(2) 0.4300(2) 0.2550(3) 0.0185(11) Uani 1 1 d . . .
C5 C 0.2327(3) 0.4140(2) 0.3141(3) 0.0195(12) Uani 1 1 d . . .
C6 C 0.2911(3) 0.4118(3) 0.3141(3) 0.0244(14) Uani 1 1 d . . .
H6 H 0.3216 0.4015 0.3535 0.029 Uiso 1 1 calc R . .
C7 C 0.3060(3) 0.4240(2) 0.2586(3) 0.0249(14) Uani 1 1 d . . .
H7 H 0.3461 0.4208 0.2595 0.030 Uiso 1 1 calc R . .
C8 C 0.2626(3) 0.4411(3) 0.2016(3) 0.0239(13) Uani 1 1 d . . .
H8 H 0.2736 0.4501 0.1637 0.029 Uiso 1 1 calc R . .
C9 C 0.2024(2) 0.4457(2) 0.1980(3) 0.0177(12) Uani 1 1 d . . .
C10 C 0.2153(3) 0.3992(3) 0.3738(3) 0.0252(14) Uani 1 1 d . . .
C11 C 0.2029(3) 0.3437(3) 0.3852(3) 0.0230(13) Uani 1 1 d . . .
C12 C 0.1855(3) 0.3316(3) 0.4405(3) 0.0354(16) Uani 1 1 d . . .
H12 H 0.1767 0.2938 0.4490 0.042 Uiso 1 1 calc R . .
C13 C 0.1810(3) 0.3744(3) 0.4827(3) 0.0374(16) Uani 1 1 d . . .
H13 H 0.1692 0.3657 0.5201 0.045 Uiso 1 1 calc R . .
C14 C 0.1934(3) 0.4292(3) 0.4711(4) 0.0419(18) Uani 1 1 d . . .
H14 H 0.1899 0.4579 0.5008 0.050 Uiso 1 1 calc R . .
C15 C 0.2109(3) 0.4439(3) 0.4172(3) 0.0341(16) Uani 1 1 d . . .
C16 C 0.2073(3) 0.2958(3) 0.3392(3) 0.0349(16) Uani 1 1 d . . .
H16 H 0.2243 0.3117 0.3056 0.042 Uiso 1 1 calc R . .
C17 C 0.2489(4) 0.2486(3) 0.3768(4) 0.053(2) Uani 1 1 d . . .
H17B H 0.2327 0.2319 0.4095 0.080 Uiso 1 1 calc R . .
H17C H 0.2883 0.2644 0.3994 0.080 Uiso 1 1 calc R . .
H17A H 0.2521 0.2193 0.3456 0.080 Uiso 1 1 calc R . .
C18 C 0.1453(4) 0.2720(3) 0.3025(4) 0.056(2) Uani 1 1 d . . .
H18A H 0.1491 0.2402 0.2746 0.084 Uiso 1 1 calc R . .
H18B H 0.1208 0.3016 0.2748 0.084 Uiso 1 1 calc R . .
H18C H 0.1266 0.2588 0.3346 0.084 Uiso 1 1 calc R . .
C19 C 0.2245(4) 0.5049(3) 0.4054(4) 0.050(2) Uani 1 1 d . . .
H19 H 0.2377 0.5056 0.3654 0.060 Uiso 1 1 calc R . .
C20 C 0.2750(5) 0.5289(4) 0.4629(6) 0.084(3) Uani 1 1 d . . .
H20B H 0.2640 0.5272 0.5034 0.125 Uiso 1 1 calc R . .
H20C H 0.2823 0.5683 0.4535 0.125 Uiso 1 1 calc R . .
H20A H 0.3111 0.5065 0.4688 0.125 Uiso 1 1 calc R . .
C21 C 0.1692(5) 0.5408(4) 0.3906(5) 0.067(3) Uani 1 1 d . . .
H21A H 0.1376 0.5243 0.3536 0.100 Uiso 1 1 calc R . .
H21C H 0.1779 0.5792 0.3789 0.100 Uiso 1 1 calc R . .
H21B H 0.1562 0.5424 0.4297 0.100 Uiso 1 1 calc R . .
C22 C 0.1564(3) 0.4652(3) 0.1365(3) 0.0224(13) Uani 1 1 d . . .
C23 C 0.1399(3) 0.5227(3) 0.1325(3) 0.0251(14) Uani 1 1 d . . .
C24 C 0.0977(3) 0.5414(3) 0.0740(3) 0.0296(14) Uani 1 1 d . . .
H24 H 0.0852 0.5798 0.0704 0.036 Uiso 1 1 calc R . .
C25 C 0.0742(3) 0.5057(3) 0.0223(3) 0.0356(16) Uani 1 1 d . . .
H25 H 0.0468 0.5195 -0.0176 0.043 Uiso 1 1 calc R . .
C26 C 0.0905(3) 0.4488(3) 0.0280(4) 0.0456(19) Uani 1 1 d . . .
H26 H 0.0727 0.4240 -0.0079 0.055 Uiso 1 1 calc R . .
C27 C 0.1317(3) 0.4273(3) 0.0844(3) 0.0320(15) Uani 1 1 d . . .
C28 C 0.1658(3) 0.5644(3) 0.1883(3) 0.0316(15) Uani 1 1 d . . .
H28 H 0.1960 0.5441 0.2251 0.038 Uiso 1 1 calc R . .
C29 C 0.1175(3) 0.5865(3) 0.2144(4) 0.0439(19) Uani 1 1 d . . .
H29B H 0.0875 0.6068 0.1791 0.066 Uiso 1 1 calc R . .
H29C H 0.1351 0.6123 0.2514 0.066 Uiso 1 1 calc R . .
H29A H 0.0987 0.5547 0.2295 0.066 Uiso 1 1 calc R . .
C30 C 0.1962(3) 0.6138(3) 0.1669(4) 0.0434(18) Uani 1 1 d . . .
H30A H 0.2253 0.5994 0.1471 0.065 Uiso 1 1 calc R . .
H30C H 0.2165 0.6371 0.2055 0.065 Uiso 1 1 calc R . .
H30B H 0.1664 0.6366 0.1344 0.065 Uiso 1 1 calc R . .
C31 C 0.1491(3) 0.3662(3) 0.0902(4) 0.047(2) Uani 1 1 d . . .
H31 H 0.1873 0.3625 0.1273 0.056 Uiso 1 1 calc R . .
C32 C 0.1589(4) 0.3424(4) 0.0275(4) 0.063(2) Uani 1 1 d . . .
H32B H 0.1220 0.3458 -0.0098 0.095 Uiso 1 1 calc R . .
H32A H 0.1703 0.3024 0.0344 0.095 Uiso 1 1 calc R . .
H32C H 0.1905 0.3637 0.0179 0.095 Uiso 1 1 calc R . .
C33 C 0.1023(6) 0.3310(3) 0.1072(5) 0.078(3) Uani 1 1 d . . .
H33B H 0.0644 0.3337 0.0713 0.117 Uiso 1 1 calc R . .
H33C H 0.0972 0.3452 0.1482 0.117 Uiso 1 1 calc R . .
H33A H 0.1151 0.2914 0.1132 0.117 Uiso 1 1 calc R . .
C34 C 0.4656(4) 0.4381(4) 0.3210(6) 0.045(2) Uani 0.75 1 d P . .
C35 C 0.5715(4) 0.4360(3) 0.3197(4) 0.0236(18) Uani 0.75 1 d P . .
C36 C 0.5000 0.5155(4) 0.2500 0.0253(19) Uani 1 2 d S . .
C37 C 0.5000 0.3553(4) 0.2500 0.0244(19) Uani 1 2 d S . .
C38 C 0.5000 0.6246(3) 0.2500 0.0191(17) Uani 1 2 d S . .
C39 C 0.4984(2) 0.6524(3) 0.3068(3) 0.0222(13) Uani 1 1 d . . .
C40 C 0.4981(3) 0.7116(3) 0.3054(3) 0.0241(14) Uani 1 1 d . . .
H40 H 0.4965 0.7321 0.3430 0.029 Uiso 1 1 calc R . .
C41 C 0.5000 0.7403(4) 0.2500 0.032(2) Uani 1 2 d S . .
H41 H 0.5000 0.7805 0.2500 0.038 Uiso 1 2 calc SR . .
C42 C 0.4948(3) 0.6220(2) 0.3658(3) 0.0222(13) Uani 1 1 d . . .
C43 C 0.4390(3) 0.6033(3) 0.3687(3) 0.0270(14) Uani 1 1 d . . .
C44 C 0.4353(3) 0.5768(2) 0.4239(3) 0.0309(15) Uani 1 1 d . . .
H44 H 0.3977 0.5650 0.4260 0.037 Uiso 1 1 calc R . .
C45 C 0.4862(3) 0.5671(3) 0.4771(3) 0.0348(16) Uani 1 1 d . . .
H45 H 0.4834 0.5482 0.5153 0.042 Uiso 1 1 calc R . .
C46 C 0.5410(3) 0.5847(3) 0.4746(3) 0.0327(15) Uani 1 1 d . . .
H46 H 0.5757 0.5779 0.5113 0.039 Uiso 1 1 calc R . .
C47 C 0.5463(3) 0.6125(2) 0.4186(3) 0.0253(13) Uani 1 1 d . . .
C48 C 0.3827(3) 0.6135(3) 0.3119(3) 0.0292(15) Uani 1 1 d . . .
H48 H 0.3944 0.6326 0.2761 0.035 Uiso 1 1 calc R . .
C49 C 0.3390(3) 0.6526(3) 0.3301(4) 0.0426(18) Uani 1 1 d . . .
H49A H 0.3044 0.6593 0.2910 0.064 Uiso 1 1 calc R . .
H49C H 0.3586 0.6887 0.3464 0.064 Uiso 1 1 calc R . .
H49B H 0.3261 0.6348 0.3647 0.064 Uiso 1 1 calc R . .
C50 C 0.3515(3) 0.5579(3) 0.2833(4) 0.0411(17) Uani 1 1 d . . .
H50C H 0.3784 0.5345 0.2677 0.062 Uiso 1 1 calc R . .
H50B H 0.3155 0.5663 0.2462 0.062 Uiso 1 1 calc R . .
H50A H 0.3406 0.5374 0.3176 0.062 Uiso 1 1 calc R . .
C51 C 0.6075(3) 0.6300(3) 0.4157(3) 0.0364(17) Uani 1 1 d . . .
H51 H 0.6008 0.6610 0.3821 0.044 Uiso 1 1 calc R . .
C52 C 0.6480(3) 0.6539(4) 0.4807(4) 0.050(2) Uani 1 1 d . . .
H52C H 0.6856 0.6661 0.4752 0.075 Uiso 1 1 calc R . .
H52A H 0.6559 0.6246 0.5149 0.075 Uiso 1 1 calc R . .
H52B H 0.6286 0.6862 0.4939 0.075 Uiso 1 1 calc R . .
C53 C 0.6373(4) 0.5837(4) 0.3931(4) 0.066(3) Uani 1 1 d . . .
H53C H 0.6771 0.5959 0.3944 0.100 Uiso 1 1 calc R . .
H53A H 0.6141 0.5733 0.3477 0.100 Uiso 1 1 calc R . .
H53B H 0.6406 0.5508 0.4221 0.100 Uiso 1 1 calc R . .
C54 C 0.5000 0.2470(3) 0.2500 0.0231(19) Uani 1 2 d S . .
C55 C 0.5299(3) 0.2188(2) 0.3082(3) 0.0203(13) Uani 1 1 d . . .
C56 C 0.5289(3) 0.1603(3) 0.3075(3) 0.0284(14) Uani 1 1 d . . .
H56 H 0.5481 0.1399 0.3469 0.034 Uiso 1 1 calc R . .
C57 C 0.5000 0.1314(3) 0.2500 0.030(2) Uani 1 2 d S . .
H57 H 0.5000 0.0912 0.2500 0.037 Uiso 1 2 calc SR . .
C58 C 0.5613(3) 0.2514(3) 0.3706(3) 0.0256(14) Uani 1 1 d . . .
C59 C 0.5294(3) 0.2683(3) 0.4135(3) 0.0343(16) Uani 1 1 d . . .
C60 C 0.5575(3) 0.3003(3) 0.4686(3) 0.0372(16) Uani 1 1 d . . .
H60 H 0.5364 0.3119 0.4975 0.045 Uiso 1 1 calc R . .
C61 C 0.6165(3) 0.3155(3) 0.4819(3) 0.0360(16) Uani 1 1 d . . .
H61 H 0.6355 0.3379 0.5197 0.043 Uiso 1 1 calc R . .
C62 C 0.6481(3) 0.2984(3) 0.4406(3) 0.0339(16) Uani 1 1 d . . .
H62 H 0.6887 0.3089 0.4510 0.041 Uiso 1 1 calc R . .
C63 C 0.6211(3) 0.2659(3) 0.3838(3) 0.0270(14) Uani 1 1 d . . .
C64 C 0.4645(3) 0.2512(3) 0.3999(4) 0.0411(18) Uani 1 1 d . . .
H64 H 0.4539 0.2248 0.3612 0.049 Uiso 1 1 calc R . .
C65 C 0.4243(3) 0.3032(4) 0.3795(4) 0.052(2) Uani 1 1 d . . .
H65C H 0.4338 0.3302 0.4162 0.078 Uiso 1 1 calc R . .
H65A H 0.3826 0.2915 0.3682 0.078 Uiso 1 1 calc R . .
H65B H 0.4309 0.3210 0.3410 0.078 Uiso 1 1 calc R . .
C66 C 0.4532(4) 0.2206(4) 0.4558(5) 0.061(2) Uani 1 1 d . . .
H66B H 0.4758 0.1852 0.4642 0.092 Uiso 1 1 calc R . .
H66A H 0.4106 0.2123 0.4444 0.092 Uiso 1 1 calc R . .
H66C H 0.4657 0.2444 0.4955 0.092 Uiso 1 1 calc R . .
C67 C 0.6567(3) 0.2475(3) 0.3406(4) 0.0380(17) Uani 1 1 d . . .
H67 H 0.6306 0.2234 0.3043 0.046 Uiso 1 1 calc R . .
C68 C 0.6765(4) 0.2991(4) 0.3088(4) 0.055(2) Uani 1 1 d . . .
H68C H 0.6967 0.3263 0.3434 0.083 Uiso 1 1 calc R . .
H68A H 0.6415 0.3171 0.2776 0.083 Uiso 1 1 calc R . .
H68B H 0.7037 0.2868 0.2854 0.083 Uiso 1 1 calc R . .
C69 C 0.7101(4) 0.2122(3) 0.3794(4) 0.055(2) Uani 1 1 d . . .
H69B H 0.7294 0.1962 0.3491 0.083 Uiso 1 1 calc R . .
H69A H 0.6969 0.1815 0.4022 0.083 Uiso 1 1 calc R . .
H69C H 0.7385 0.2362 0.4120 0.083 Uiso 1 1 calc R . .

loop_
_atom_site_aniso_label
_atom_site_aniso_U_11
_atom_site_aniso_U_22
_atom_site_aniso_U_33
_atom_site_aniso_U_23
_atom_site_aniso_U_13
_atom_site_aniso_U_12
Mn1 0.0150(13) 0.0206(7) 0.0204(19) -0.0004(7) 0.005(2) 0.0019(9)
Mn2 0.0251(13) 0.0126(7) 0.024(3) -0.0004(8) 0.009(3) 0.0007(11)
O1 0.028(4) 0.126(8) 0.040(4) -0.003(5) 0.005(3) 0.001(5)
O2 0.041(4) 0.111(7) 0.035(4) -0.001(4) 0.009(3) 0.004(5)
O3 0.075(6) 0.060(5) 0.052(5) -0.005(4) 0.016(4) 0.006(4)
O4 0.096(6) 0.023(4) 0.024(3) -0.002(3) -0.012(4) 0.002(4)
N1 0.017(3) 0.017(2) 0.031(3) -0.002(2) 0.003(2) -0.003(2)
N2 0.026(4) 0.018(4) 0.026(4) 0.000 0.010(3) 0.000
N3 0.018(4) 0.005(3) 0.039(4) 0.000 0.005(3) 0.000
C1 0.011(4) 0.046(6) 0.048(6) 0.010(5) 0.011(4) 0.007(4)
C2 0.024(5) 0.043(6) 0.046(6) 0.026(5) 0.014(4) 0.014(4)
C3 0.034(4) 0.024(3) 0.060(5) 0.010(3) 0.011(4) 0.012(3)
C4 0.010(3) 0.016(3) 0.030(3) 0.001(3) 0.007(2) -0.002(2)
C5 0.023(3) 0.016(3) 0.018(3) -0.002(2) 0.004(2) -0.001(2)
C6 0.017(3) 0.027(3) 0.026(3) 0.000(3) 0.002(3) -0.001(3)
C7 0.015(3) 0.022(3) 0.037(4) -0.005(3) 0.007(3) 0.001(2)
C8 0.026(3) 0.019(3) 0.030(3) 0.002(3) 0.015(3) 0.003(3)
C9 0.020(3) 0.012(3) 0.023(3) -0.005(2) 0.008(2) -0.001(2)
C10 0.022(3) 0.029(4) 0.026(3) 0.005(3) 0.009(3) 0.000(3)
C11 0.019(3) 0.024(3) 0.024(3) 0.001(3) 0.003(3) 0.001(3)
C12 0.031(4) 0.038(4) 0.038(4) 0.012(3) 0.012(3) -0.001(3)
C13 0.040(4) 0.047(4) 0.033(4) 0.004(3) 0.022(3) 0.006(3)
C14 0.048(4) 0.044(4) 0.043(4) -0.006(4) 0.027(4) 0.002(4)
C15 0.046(4) 0.021(3) 0.042(4) 0.000(3) 0.023(3) 0.002(3)
C16 0.042(4) 0.020(3) 0.045(4) 0.004(3) 0.017(3) -0.010(3)
C17 0.056(5) 0.042(5) 0.064(5) 0.002(4) 0.024(4) 0.025(4)
C18 0.055(5) 0.039(4) 0.066(5) -0.016(4) 0.009(4) -0.007(4)
C19 0.092(7) 0.025(4) 0.051(5) -0.006(3) 0.048(5) -0.006(4)
C20 0.070(7) 0.056(6) 0.128(9) -0.005(6) 0.037(7) -0.028(5)
C21 0.091(8) 0.037(5) 0.065(6) -0.007(4) 0.016(5) -0.002(5)
C22 0.023(3) 0.025(3) 0.020(3) 0.003(3) 0.008(3) 0.006(3)
C23 0.019(3) 0.029(3) 0.030(3) 0.015(3) 0.012(3) 0.005(3)
C24 0.024(3) 0.038(4) 0.027(3) 0.001(3) 0.009(3) 0.004(3)
C25 0.026(4) 0.056(5) 0.022(3) 0.008(3) 0.004(3) 0.006(3)
C26 0.041(5) 0.060(5) 0.035(4) -0.007(4) 0.011(3) -0.005(4)
C27 0.028(4) 0.035(4) 0.029(3) -0.008(3) 0.004(3) 0.001(3)
C28 0.034(4) 0.025(3) 0.035(4) 0.001(3) 0.010(3) 0.005(3)
C29 0.050(5) 0.032(4) 0.060(5) -0.004(4) 0.031(4) -0.002(3)
C30 0.040(4) 0.040(4) 0.047(4) 0.010(4) 0.009(3) -0.010(4)
C31 0.044(5) 0.039(4) 0.043(4) -0.016(4) -0.007(4) 0.005(4)
C32 0.071(6) 0.047(5) 0.073(6) -0.015(5) 0.025(5) 0.010(5)
C33 0.129(9) 0.030(5) 0.081(7) -0.009(4) 0.042(7) -0.002(6)
C34 0.035(6) 0.031(5) 0.057(7) -0.001(5) -0.003(5) 0.005(5)
C35 0.039(5) 0.008(4) 0.027(5) 0.002(3) 0.016(4) 0.004(4)
C36 0.021(5) 0.021(5) 0.036(5) 0.000 0.012(4) 0.000
C37 0.005(4) 0.029(5) 0.035(5) 0.000 0.000(4) 0.000
C38 0.020(4) 0.007(4) 0.035(5) 0.000 0.015(4) 0.000
C39 0.014(3) 0.025(3) 0.024(3) -0.003(3) 0.002(2) -0.002(3)
C40 0.025(3) 0.021(3) 0.024(3) -0.005(3) 0.004(3) 0.000(3)
C41 0.035(6) 0.020(5) 0.040(5) 0.000 0.013(5) 0.000
C42 0.029(3) 0.015(3) 0.024(3) -0.007(2) 0.009(3) -0.003(3)
C43 0.032(4) 0.021(3) 0.032(3) -0.012(3) 0.016(3) -0.005(3)
C44 0.035(4) 0.020(3) 0.044(4) -0.006(3) 0.022(3) -0.008(3)
C45 0.055(5) 0.027(4) 0.028(3) 0.002(3) 0.021(3) 0.000(3)
C46 0.037(4) 0.029(4) 0.029(3) 0.003(3) 0.007(3) 0.004(3)
C47 0.027(3) 0.019(3) 0.031(3) 0.002(3) 0.012(3) -0.005(3)
C48 0.024(4) 0.028(3) 0.040(4) -0.005(3) 0.017(3) -0.005(3)
C49 0.034(4) 0.043(4) 0.051(4) -0.010(4) 0.013(3) 0.009(3)
C50 0.032(4) 0.042(4) 0.052(4) -0.015(4) 0.019(3) -0.006(3)
C51 0.024(4) 0.050(5) 0.032(4) 0.013(3) 0.005(3) -0.004(3)
C52 0.033(4) 0.065(6) 0.050(5) -0.013(4) 0.009(4) -0.008(4)
C53 0.030(5) 0.111(8) 0.058(5) -0.032(5) 0.014(4) -0.013(5)
C54 0.027(5) 0.012(4) 0.037(5) 0.000 0.020(4) 0.000
C55 0.022(3) 0.014(3) 0.031(3) 0.003(2) 0.017(3) 0.004(2)
C56 0.034(4) 0.025(3) 0.033(3) 0.004(3) 0.020(3) 0.006(3)
C57 0.055(6) 0.012(4) 0.034(5) 0.000 0.028(5) 0.000
C58 0.031(4) 0.016(3) 0.030(3) 0.002(3) 0.009(3) 0.002(3)
C59 0.031(4) 0.030(4) 0.044(4) -0.007(3) 0.014(3) 0.001(3)
C60 0.039(4) 0.035(4) 0.035(4) -0.005(3) 0.008(3) 0.003(3)
C61 0.043(4) 0.033(4) 0.025(3) -0.005(3) 0.000(3) -0.002(3)
C62 0.027(4) 0.032(4) 0.034(4) 0.008(3) -0.002(3) -0.005(3)
C63 0.029(4) 0.020(3) 0.028(3) 0.006(3) 0.004(3) -0.005(3)
C64 0.021(4) 0.058(5) 0.046(4) -0.020(4) 0.013(3) -0.003(3)
C65 0.035(4) 0.081(6) 0.044(4) 0.013(4) 0.018(4) 0.015(4)
C66 0.042(5) 0.061(6) 0.086(6) -0.007(5) 0.028(5) -0.017(4)
C67 0.028(4) 0.040(4) 0.047(4) 0.003(3) 0.015(3) -0.002(3)
C68 0.055(5) 0.063(6) 0.060(5) 0.017(4) 0.038(4) 0.000(4)
C69 0.060(6) 0.041(5) 0.073(6) -0.003(4) 0.034(5) 0.015(4)

loop_
_atom_type_symbol
_atom_type_description
_atom_type_scat_dispersion_real
_atom_type_scat_dispersion_imag
_atom_type_scat_source
C C 0.0033 0.0016 'International Tables Vol C Tables 4.2.6.8 and 6.1.1.4'
H H 0.0000 0.0000 'International Tables Vol C Tables 4.2.6.8 and 6.1.1.4'
N N 0.0061 0.0033 'International Tables Vol C Tables 4.2.6.8 and 6.1.1.4'
O O 0.0106 0.0060 'International Tables Vol C Tables 4.2.6.8 and 6.1.1.4'
Mn Mn 0.3368 0.7283 'International Tables Vol C Tables 4.2.6.8 and 6.1.1.4'

loop_
_geom_angle_atom_site_label_1
_geom_angle_atom_site_label_2
_geom_angle_atom_site_label_3
_geom_angle
_geom_angle_site_symmetry_1
_geom_angle_site_symmetry_3
_geom_angle_publ_flag
Mn1 Mn1 C1 133.9(3) 2 . ?
Mn1 Mn1 C2 131.7(3) 2 2 ?
C1 Mn1 C2 94.5(4) . 2 ?
Mn1 Mn1 C3 81.9(9) 2 . ?
C1 Mn1 C3 96.7(4) . . ?
C2 Mn1 C3 94.8(4) 2 . ?
Mn1 Mn1 C3 80.4(9) 2 2 ?
C1 Mn1 C3 94.7(4) . 2 ?
C2 Mn1 C3 97.8(4) 2 2 ?
C3 Mn1 C3 162.26(12) . 2 ?
Mn1 Mn1 C2 36.4(2) 2 . ?
C1 Mn1 C2 170.0(4) . . ?
C2 Mn1 C2 95.3(5) 2 . ?
C3 Mn1 C2 84.6(4) . . ?
C3 Mn1 C2 81.8(3) 2 . ?
Mn1 Mn1 C1 34.7(2) 2 2 ?
C1 Mn1 C1 99.3(5) . 2 ?
C2 Mn1 C1 166.1(4) 2 2 ?
C3 Mn1 C1 81.8(3) . 2 ?
C3 Mn1 C1 83.0(3) 2 2 ?
C2 Mn1 C1 71.1(3) . 2 ?
Mn2 Mn2 C35 124(2) 2_655 2_655 ?
Mn2 Mn2 C34 142(2) 2_655 2_655 ?
C35 Mn2 C34 94.0(4) 2_655 2_655 ?
Mn2 Mn2 C36 82.43(9) 2_655 . ?
C35 Mn2 C36 94.2(3) 2_655 . ?
C34 Mn2 C36 94.3(4) 2_655 . ?
Mn2 Mn2 C37 82.53(9) 2_655 . ?
C35 Mn2 C37 94.3(3) 2_655 . ?
C34 Mn2 C37 97.5(4) 2_655 . ?
C36 Mn2 C37 164.96(18) . . ?
Mn2 Mn2 C35 43.9(18) 2_655 . ?
C35 Mn2 C35 168.3(4) 2_655 . ?
C34 Mn2 C35 97.7(5) 2_655 . ?
C36 Mn2 C35 84.5(3) . . ?
C37 Mn2 C35 84.7(3) . . ?
Mn2 Mn2 C34 30.1(17) 2_655 . ?
C35 Mn2 C34 94.3(5) 2_655 . ?
C34 Mn2 C34 171.2(5) 2_655 . ?
C36 Mn2 C34 82.1(3) . . ?
C37 Mn2 C34 84.9(3) . . ?
C35 Mn2 C34 74.0(3) . . ?
C3 N1 C4 177.3(7) . . ?
C36 N2 C38 180.000(2) . . ?
C37 N3 C54 180.000(2) . . ?
O1 C1 Mn1 173.0(9) . . ?
O1 C1 Mn1 175.6(9) . 2 ?
Mn1 C1 Mn1 11.48(11) . 2 ?
O2 C2 Mn1 177.7(9) . 2 ?
O2 C2 Mn1 169.4(8) . . ?
Mn1 C2 Mn1 11.95(11) 2 . ?
N1 C3 Mn1 170.3(7) . . ?
N1 C3 Mn1 172.0(7) . 2 ?
Mn1 C3 Mn1 17.70(11) . 2 ?
N1 C4 C9 117.8(5) . . ?
N1 C4 C5 118.9(5) . . ?
C9 C4 C5 123.2(5) . . ?
C6 C5 C4 117.2(5) . . ?
C6 C5 C10 122.5(5) . . ?
C4 C5 C10 120.3(5) . . ?
C7 C6 C5 121.8(6) . . ?
C7 C6 H6 119.1 . . ?
C5 C6 H6 119.1 . . ?
C6 C7 C8 119.9(5) . . ?
C6 C7 H7 120.0 . . ?
C8 C7 H7 120.0 . . ?
C7 C8 C9 121.8(5) . . ?
C7 C8 H8 119.1 . . ?
C9 C8 H8 119.1 . . ?
C4 C9 C8 115.9(5) . . ?
C4 C9 C22 123.0(5) . . ?
C8 C9 C22 121.1(5) . . ?
C11 C10 C15 121.6(5) . . ?
C11 C10 C5 120.1(5) . . ?
C15 C10 C5 118.3(5) . . ?
C10 C11 C12 118.5(6) . . ?
C10 C11 C16 121.9(5) . . ?
C12 C11 C16 119.5(6) . . ?
C13 C12 C11 120.5(6) . . ?
C13 C12 H12 119.8 . . ?
C11 C12 H12 119.8 . . ?
C14 C13 C12 120.6(6) . . ?
C14 C13 H13 119.7 . . ?
C12 C13 H13 119.7 . . ?
C13 C14 C15 121.7(6) . . ?
C13 C14 H14 119.1 . . ?
C15 C14 H14 119.1 . . ?
C14 C15 C10 117.0(6) . . ?
C14 C15 C19 120.9(6) . . ?
C10 C15 C19 122.1(6) . . ?
C11 C16 C17 111.5(6) . . ?
C11 C16 C18 110.4(6) . . ?
C17 C16 C18 110.5(6) . . ?
C11 C16 H16 108.1 . . ?
C17 C16 H16 108.1 . . ?
C18 C16 H16 108.1 . . ?
C16 C17 H17B 109.5 . . ?
C16 C17 H17C 109.5 . . ?
H17B C17 H17C 109.5 . . ?
C16 C17 H17A 109.5 . . ?
H17B C17 H17A 109.5 . . ?
H17C C17 H17A 109.5 . . ?
C16 C18 H18A 109.5 . . ?
C16 C18 H18B 109.5 . . ?
H18A C18 H18B 109.5 . . ?
C16 C18 H18C 109.5 . . ?
H18A C18 H18C 109.5 . . ?
H18B C18 H18C 109.5 . . ?
C21 C19 C15 110.7(7) . . ?
C21 C19 C20 111.5(7) . . ?
C15 C19 C20 111.9(7) . . ?
C21 C19 H19 107.5 . . ?
C15 C19 H19 107.5 . . ?
C20 C19 H19 107.5 . . ?
C19 C20 H20B 109.5 . . ?
C19 C20 H20C 109.5 . . ?
H20B C20 H20C 109.5 . . ?
C19 C20 H20A 109.5 . . ?
H20B C20 H20A 109.5 . . ?
H20C C20 H20A 109.5 . . ?
C19 C21 H21A 109.5 . . ?
C19 C21 H21C 109.5 . . ?
H21A C21 H21C 109.5 . . ?
C19 C21 H21B 109.5 . . ?
H21A C21 H21B 109.5 . . ?
H21C C21 H21B 109.5 . . ?
C27 C22 C23 122.1(6) . . ?
C27 C22 C9 120.3(5) . . ?
C23 C22 C9 117.6(5) . . ?
C24 C23 C22 117.6(6) . . ?
C24 C23 C28 119.4(6) . . ?
C22 C23 C28 123.0(5) . . ?
C25 C24 C23 121.3(6) . . ?
C25 C24 H24 119.3 . . ?
C23 C24 H24 119.3 . . ?
C24 C25 C26 119.8(6) . . ?
C24 C25 H25 120.1 . . ?
C26 C25 H25 120.1 . . ?
C27 C26 C25 122.0(7) . . ?
C27 C26 H26 119.0 . . ?
C25 C26 H26 119.0 . . ?
C26 C27 C22 117.1(6) . . ?
C26 C27 C31 121.8(6) . . ?
C22 C27 C31 121.2(6) . . ?
C23 C28 C30 112.0(5) . . ?
C23 C28 C29 110.4(6) . . ?
C30 C28 C29 109.5(6) . . ?
C23 C28 H28 108.3 . . ?
C30 C28 H28 108.3 . . ?
C29 C28 H28 108.3 . . ?
C28 C29 H29B 109.5 . . ?
C28 C29 H29C 109.5 . . ?
H29B C29 H29C 109.5 . . ?
C28 C29 H29A 109.5 . . ?
H29B C29 H29A 109.5 . . ?
H29C C29 H29A 109.5 . . ?
C28 C30 H30A 109.5 . . ?
C28 C30 H30C 109.5 . . ?
H30A C30 H30C 109.5 . . ?
C28 C30 H30B 109.5 . . ?
H30A C30 H30B 109.5 . . ?
H30C C30 H30B 109.5 . . ?
C27 C31 C33 110.1(7) . . ?
C27 C31 C32 113.4(7) . . ?
C33 C31 C32 109.4(7) . . ?
C27 C31 H31 107.9 . . ?
C33 C31 H31 107.9 . . ?
C32 C31 H31 107.9 . . ?
C31 C32 H32B 109.5 . . ?
C31 C32 H32A 109.5 . . ?
H32B C32 H32A 109.5 . . ?
C31 C32 H32C 109.5 . . ?
H32B C32 H32C 109.5 . . ?
H32A C32 H32C 109.5 . . ?
C31 C33 H33B 109.5 . . ?
C31 C33 H33C 109.5 . . ?
H33B C33 H33C 109.5 . . ?
C31 C33 H33A 109.5 . . ?
H33B C33 H33A 109.5 . . ?
H33C C33 H33A 109.5 . . ?
O3 C34 Mn2 177.2(10) . 2_655 ?
O3 C34 Mn2 173.9(9) . . ?
Mn2 C34 Mn2 8.3(4) 2_655 . ?
O4 C35 Mn2 174.6(8) . 2_655 ?
O4 C35 Mn2 173.1(7) . . ?
Mn2 C35 Mn2 11.7(4) 2_655 . ?
N2 C36 Mn2 172.43(9) . . ?
N2 C36 Mn2 172.43(9) . 2_655 ?
Mn2 C36 Mn2 15.13(19) . 2_655 ?
N3 C37 Mn2 172.53(9) . 2_655 ?
N3 C37 Mn2 172.53(9) . . ?
Mn2 C37 Mn2 14.95(18) 2_655 . ?
C39 C38 C39 123.6(7) . 2_655 ?
C39 C38 N2 118.2(4) . . ?
C39 C38 N2 118.2(4) 2_655 . ?
C38 C39 C40 117.1(5) . . ?
C38 C39 C42 122.6(5) . . ?
C40 C39 C42 120.3(5) . . ?
C41 C40 C39 120.7(6) . . ?
C41 C40 H40 119.7 . . ?
C39 C40 H40 119.7 . . ?
C40 C41 C40 120.9(8) 2_655 . ?
C40 C41 H41 119.5 2_655 . ?
C40 C41 H41 119.5 . . ?
C47 C42 C43 120.3(5) . . ?
C47 C42 C39 119.7(5) . . ?
C43 C42 C39 120.0(5) . . ?
C44 C43 C42 120.1(6) . . ?
C44 C43 C48 119.0(6) . . ?
C42 C43 C48 120.9(5) . . ?
C43 C44 C45 120.4(6) . . ?
C43 C44 H44 119.8 . . ?
C45 C44 H44 119.8 . . ?
C46 C45 C44 120.0(6) . . ?
C46 C45 H45 120.0 . . ?
C44 C45 H45 120.0 . . ?
C45 C46 C47 121.0(6) . . ?
C45 C46 H46 119.5 . . ?
C47 C46 H46 119.5 . . ?
C42 C47 C46 118.2(6) . . ?
C42 C47 C51 121.4(5) . . ?
C46 C47 C51 120.4(6) . . ?
C43 C48 C49 112.9(5) . . ?
C43 C48 C50 111.9(5) . . ?
C49 C48 C50 109.7(5) . . ?
C43 C48 H48 107.3 . . ?
C49 C48 H48 107.3 . . ?
C50 C48 H48 107.3 . . ?
C48 C49 H49A 109.5 . . ?
C48 C49 H49C 109.5 . . ?
H49A C49 H49C 109.5 . . ?
C48 C49 H49B 109.5 . . ?
H49A C49 H49B 109.5 . . ?
H49C C49 H49B 109.5 . . ?
C48 C50 H50C 109.5 . . ?
C48 C50 H50B 109.5 . . ?
H50C C50 H50B 109.5 . . ?
C48 C50 H50A 109.5 . . ?
H50C C50 H50A 109.5 . . ?
H50B C50 H50A 109.5 . . ?
C53 C51 C52 110.2(6) . . ?
C53 C51 C47 112.1(6) . . ?
C52 C51 C47 113.1(6) . . ?
C53 C51 H51 107.0 . . ?
C52 C51 H51 107.0 . . ?
C47 C51 H51 107.0 . . ?
C51 C52 H52C 109.5 . . ?
C51 C52 H52A 109.5 . . ?
H52C C52 H52A 109.5 . . ?
C51 C52 H52B 109.5 . . ?
H52C C52 H52B 109.5 . . ?
H52A C52 H52B 109.5 . . ?
C51 C53 H53C 109.5 . . ?
C51 C53 H53A 109.5 . . ?
H53C C53 H53A 109.5 . . ?
C51 C53 H53B 109.5 . . ?
H53C C53 H53B 109.5 . . ?
H53A C53 H53B 109.5 . . ?
N3 C54 C55 118.7(4) . 2_655 ?
N3 C54 C55 118.7(4) . . ?
C55 C54 C55 122.7(7) 2_655 . ?
C54 C55 C56 117.9(6) . . ?
C54 C55 C58 120.8(5) . . ?
C56 C55 C58 121.3(5) . . ?
C57 C56 C55 120.4(6) . . ?
C57 C56 H56 119.8 . . ?
C55 C56 H56 119.8 . . ?
C56 C57 C56 120.7(8) . 2_655 ?
C56 C57 H57 119.7 . . ?
C56 C57 H57 119.7 2_655 . ?
C63 C58 C59 121.3(6) . . ?
C63 C58 C55 118.9(5) . . ?
C59 C58 C55 119.8(5) . . ?
C60 C59 C58 119.5(6) . . ?
C60 C59 C64 119.4(6) . . ?
C58 C59 C64 121.1(6) . . ?
C59 C60 C61 119.9(6) . . ?
C59 C60 H60 120.0 . . ?
C61 C60 H60 120.0 . . ?
C60 C61 C62 120.8(6) . . ?
C60 C61 H61 119.6 . . ?
C62 C61 H61 119.6 . . ?
C61 C62 C63 121.2(6) . . ?
C61 C62 H62 119.4 . . ?
C63 C62 H62 119.4 . . ?
C58 C63 C62 117.4(6) . . ?
C58 C63 C67 122.7(6) . . ?
C62 C63 C67 119.9(6) . . ?
C66 C64 C59 113.9(6) . . ?
C66 C64 C65 111.2(6) . . ?
C59 C64 C65 109.9(6) . . ?
C66 C64 H64 107.2 . . ?
C59 C64 H64 107.2 . . ?
C65 C64 H64 107.2 . . ?
C64 C65 H65C 109.5 . . ?
C64 C65 H65A 109.5 . . ?
H65C C65 H65A 109.5 . . ?
C64 C65 H65B 109.5 . . ?
H65C C65 H65B 109.5 . . ?
H65A C65 H65B 109.5 . . ?
C64 C66 H66B 109.5 . . ?
C64 C66 H66A 109.5 . . ?
H66B C66 H66A 109.5 . . ?
C64 C66 H66C 109.5 . . ?
H66B C66 H66C 109.5 . . ?
H66A C66 H66C 109.5 . . ?
C63 C67 C69 111.0(6) . . ?
C63 C67 C68 110.6(6) . . ?
C69 C67 C68 110.8(6) . . ?
C63 C67 H67 108.1 . . ?
C69 C67 H67 108.1 . . ?
C68 C67 H67 108.1 . . ?
C67 C68 H68C 109.5 . . ?
C67 C68 H68A 109.5 . . ?
H68C C68 H68A 109.5 . . ?
C67 C68 H68B 109.5 . . ?
H68C C68 H68B 109.5 . . ?
H68A C68 H68B 109.5 . . ?
C67 C69 H69B 109.5 . . ?
C67 C69 H69A 109.5 . . ?
H69B C69 H69A 109.5 . . ?
C67 C69 H69C 109.5 . . ?
H69B C69 H69C 109.5 . . ?
H69A C69 H69C 109.5 . . ?

loop_
_geom_bond_atom_site_label_1
_geom_bond_atom_site_label_2
_geom_bond_distance
_geom_bond_site_symmetry_2
_geom_bond_publ_flag
Mn1 Mn1 0.594(3) 2 ?
Mn1 C1 1.697(11) . ?
Mn1 C2 1.701(12) 2 ?
Mn1 C3 1.925(8) . ?
Mn1 C3 1.933(8) 2 ?
Mn1 C2 2.142(12) . ?
Mn1 C1 2.151(11) 2 ?
Mn2 Mn2 0.500(6) 2_655 ?
Mn2 C35 1.713(11) 2_655 ?
Mn2 C34 1.737(13) 2_655 ?
Mn2 C36 1.898(9) . ?
Mn2 C37 1.920(9) . ?
Mn2 C35 2.037(11) . ?
Mn2 C34 2.151(13) . ?
O1 C1 1.129(11) . ?
O2 C2 1.174(12) . ?
O3 C34 1.183(13) . ?
O4 C35 1.124(10) . ?
N1 C3 1.159(8) . ?
N1 C4 1.392(7) . ?
N2 C36 1.166(10) . ?
N2 C38 1.412(10) . ?
N3 C37 1.174(10) . ?
N3 C54 1.386(10) . ?
C1 Mn1 2.151(11) 2 ?
C2 Mn1 1.701(12) 2 ?
C3 Mn1 1.933(8) 2 ?
C4 C9 1.402(8) . ?
C4 C5 1.404(8) . ?
C5 C6 1.389(8) . ?
C5 C10 1.502(8) . ?
C6 C7 1.371(8) . ?
C6 H6 0.9500 . ?
C7 C8 1.381(8) . ?
C7 H7 0.9500 . ?
C8 C9 1.410(8) . ?
C8 H8 0.9500 . ?
C9 C22 1.487(8) . ?
C10 C11 1.382(9) . ?
C10 C15 1.432(9) . ?
C11 C12 1.400(9) . ?
C11 C16 1.524(9) . ?
C12 C13 1.381(10) . ?
C12 H12 0.9500 . ?
C13 C14 1.367(10) . ?
C13 H13 0.9500 . ?
C14 C15 1.388(9) . ?
C14 H14 0.9500 . ?
C15 C19 1.515(9) . ?
C16 C17 1.535(10) . ?
C16 C18 1.536(10) . ?
C16 H16 1.0000 . ?
C17 H17B 0.9800 . ?
C17 H17C 0.9800 . ?
C17 H17A 0.9800 . ?
C18 H18A 0.9800 . ?
C18 H18B 0.9800 . ?
C18 H18C 0.9800 . ?
C19 C21 1.510(12) . ?
C19 C20 1.525(13) . ?
C19 H19 1.0000 . ?
C20 H20B 0.9800 . ?
C20 H20C 0.9800 . ?
C20 H20A 0.9800 . ?
C21 H21A 0.9800 . ?
C21 H21C 0.9800 . ?
C21 H21B 0.9800 . ?
C22 C27 1.402(9) . ?
C22 C23 1.408(8) . ?
C23 C24 1.399(8) . ?
C23 C28 1.517(9) . ?
C24 C25 1.359(9) . ?
C24 H24 0.9500 . ?
C25 C26 1.395(10) . ?
C25 H25 0.9500 . ?
C26 C27 1.382(10) . ?
C26 H26 0.9500 . ?
C27 C31 1.495(10) . ?
C28 C30 1.518(9) . ?
C28 C29 1.518(9) . ?
C28 H28 1.0000 . ?
C29 H29B 0.9800 . ?
C29 H29C 0.9800 . ?
C29 H29A 0.9800 . ?
C30 H30A 0.9800 . ?
C30 H30C 0.9800 . ?
C30 H30B 0.9800 . ?
C31 C33 1.524(13) . ?
C31 C32 1.537(11) . ?
C31 H31 1.0000 . ?
C32 H32B 0.9800 . ?
C32 H32A 0.9800 . ?
C32 H32C 0.9800 . ?
C33 H33B 0.9800 . ?
C33 H33C 0.9800 . ?
C33 H33A 0.9800 . ?
C34 Mn2 1.737(13) 2_655 ?
C35 Mn2 1.713(11) 2_655 ?
C36 Mn2 1.898(9) 2_655 ?
C37 Mn2 1.920(9) 2_655 ?
C38 C39 1.391(7) . ?
C38 C39 1.391(7) 2_655 ?
C39 C40 1.397(8) . ?
C39 C42 1.477(8) . ?
C40 C41 1.378(7) . ?
C40 H40 0.9500 . ?
C41 C40 1.378(7) 2_655 ?
C41 H41 0.9500 . ?
C42 C47 1.391(8) . ?
C42 C43 1.418(9) . ?
C43 C44 1.361(9) . ?
C43 C48 1.508(9) . ?
C44 C45 1.388(10) . ?
C44 H44 0.9500 . ?
C45 C46 1.385(10) . ?
C45 H45 0.9500 . ?
C46 C47 1.404(9) . ?
C46 H46 0.9500 . ?
C47 C51 1.531(9) . ?
C48 C49 1.529(9) . ?
C48 C50 1.536(9) . ?
C48 H48 1.0000 . ?
C49 H49A 0.9800 . ?
C49 H49C 0.9800 . ?
C49 H49B 0.9800 . ?
C50 H50C 0.9800 . ?
C50 H50B 0.9800 . ?
C50 H50A 0.9800 . ?
C51 C53 1.467(11) . ?
C51 C52 1.522(10) . ?
C51 H51 1.0000 . ?
C52 H52C 0.9800 . ?
C52 H52A 0.9800 . ?
C52 H52B 0.9800 . ?
C53 H53C 0.9800 . ?
C53 H53A 0.9800 . ?
C53 H53B 0.9800 . ?
C54 C55 1.388(7) 2_655 ?
C54 C55 1.388(7) . ?
C55 C56 1.384(8) . ?
C55 C58 1.514(9) . ?
C56 C57 1.382(8) . ?
C56 H56 0.9500 . ?
C57 C56 1.382(8) 2_655 ?
C57 H57 0.9500 . ?
C58 C63 1.398(9) . ?
C58 C59 1.420(9) . ?
C59 C60 1.379(9) . ?
C59 C64 1.527(9) . ?
C60 C61 1.383(10) . ?
C60 H60 0.9500 . ?
C61 C62 1.389(10) . ?
C61 H61 0.9500 . ?
C62 C63 1.407(9) . ?
C62 H62 0.9500 . ?
C63 C67 1.500(9) . ?
C64 C66 1.492(11) . ?
C64 C65 1.529(11) . ?
C64 H64 1.0000 . ?
C65 H65C 0.9800 . ?
C65 H65A 0.9800 . ?
C65 H65B 0.9800 . ?
C66 H66B 0.9800 . ?
C66 H66A 0.9800 . ?
C66 H66C 0.9800 . ?
C67 C69 1.524(10) . ?
C67 C68 1.540(10) . ?
C67 H67 1.0000 . ?
C68 H68C 0.9800 . ?
C68 H68A 0.9800 . ?
C68 H68B 0.9800 . ?
C69 H69B 0.9800 . ?
C69 H69A 0.9800 . ?
C69 H69C 0.9800 . ?
